data_7025760
loop_
_publ_author_name
'Hollingsworth, Nathan'
'Kociok-K\"ohn, Gabriele'
'Molloy, Kieran C.'
'Sudlow, Anna L.'

_publ_section_title
;
 The synthesis and reaction chemistry of new amino-functionalised tin(II)
 alkoxides.
;
_journal_issue 23
_journal_name_full 'Dalton transactions (Cambridge, England : 2003)'
_journal_page_first 5446
_journal_page_last 5452
_journal_paper_doi 10.1039/c003178j
_journal_volume 39
_journal_year 2010
_chemical_formula_moiety 'C16 H37 N3 O'
_chemical_formula_sum 'C16 H37 N3 O'
_chemical_formula_weight 287.49
_chemical_name_systematic
;
?
;
_space_group_IT_number 14
_symmetry_cell_setting monoclinic
_symmetry_space_group_name_Hall '-P 2yn'
_symmetry_space_group_name_H-M 'P 1 21/n 1'
_atom_sites_solution_hydrogens geom
_atom_sites_solution_primary direct
_atom_sites_solution_secondary difmap
_audit_creation_method SHELXL-97
_cell_angle_alpha 90.00
_cell_angle_beta 94.8610(10)
_cell_angle_gamma 90.00
_cell_formula_units_Z 4
_cell_length_a 5.89860(10)
_cell_length_b 30.0328(6)
_cell_length_c 10.9694(2)
_cell_measurement_reflns_used 37447
_cell_measurement_temperature 150(2)
_cell_measurement_theta_max 27.485
_cell_measurement_theta_min 2.910
_cell_volume 1936.26(6)
_computing_cell_refinement 'HKL Scalepack (Otwinski & Minor, 1997)'
_computing_data_collection 'Collect (Nonius BV, 1997-2000)'
_computing_data_reduction
;
DENZO-SCALEPACK Z. Otwinowski and W. Minor, "
Processing of X-ray Diffraction Data Collected in Oscillation Mode ",
Methods in Enzymology, Volume 276: Macromolecular Crystallography,
part A, p.307-326, 1997,C.W. Carter, Jr. & R. M. Sweet, Eds., Academic Press.
;
_computing_molecular_graphics 'ORTEP3 for Windows - Farrugia, L. J. J. Appl. Crystallogr. 1997, 30, 565'
_computing_publication_material
;
'WinGX publication routines, Farrugia,
L. J., J. Appl. Crystallogr., 1999, 32, 837-838
;
_computing_structure_refinement
;
SHELXL97 -Program for Crystal Structure Analysis (Release 97-2).
Sheldrick, G.M., Instit\"ut f\"ur Anorganische Chemie der Universit\"at,
Tammanstrasse 4, D-3400 G\"ottingen, Germany, 1998
;
_computing_structure_solution
;
SIR97- Altomare A., Burla M.C., Camalli M., Cascarano G.L., Giacovazzo C. ,
Guagliardi A., Moliterni A.G.G., Polidori G.,Spagna R.
(1999) J. Appl. Cryst. 32, 115-119
;
_diffrn_ambient_temperature 150(2)
_diffrn_measured_fraction_theta_full 0.963
_diffrn_measured_fraction_theta_max 0.963
_diffrn_measurement_device_type 'Nonius Kappa CCD'
_diffrn_measurement_method '698 1.0 degree images with \f and \w scans'
_diffrn_radiation_monochromator graphite
_diffrn_radiation_source 'fine-focus sealed tube'
_diffrn_radiation_type MoK\a
_diffrn_radiation_wavelength 0.71073
_diffrn_reflns_av_R_equivalents 0.0511
_diffrn_reflns_av_sigmaI/netI 0.0399
_diffrn_reflns_limit_h_max 7
_diffrn_reflns_limit_h_min -7
_diffrn_reflns_limit_k_max 38
_diffrn_reflns_limit_k_min -38
_diffrn_reflns_limit_l_max 14
_diffrn_reflns_limit_l_min -14
_diffrn_reflns_number 19191
_diffrn_reflns_theta_full 27.50
_diffrn_reflns_theta_max 27.50
_diffrn_reflns_theta_min 3.29
_diffrn_standards_decay_% 0
_diffrn_standards_number 0
_exptl_absorpt_coefficient_mu 0.062
_exptl_absorpt_correction_type none
_exptl_crystal_colour colourless
_exptl_crystal_density_diffrn 0.986
_exptl_crystal_density_method 'not measured'
_exptl_crystal_description block
_exptl_crystal_F_000 648
_exptl_crystal_size_max 0.50
_exptl_crystal_size_mid 0.50
_exptl_crystal_size_min 0.25
_refine_diff_density_max 0.211
_refine_diff_density_min -0.163
_refine_diff_density_rms 0.038
_refine_ls_extinction_method none
_refine_ls_goodness_of_fit_ref 1.072
_refine_ls_hydrogen_treatment mixed
_refine_ls_matrix_type full
_refine_ls_number_parameters 236
_refine_ls_number_reflns 4279
_refine_ls_number_restraints 2
_refine_ls_restrained_S_all 1.077
_refine_ls_R_factor_all 0.0760
_refine_ls_R_factor_gt 0.0537
_refine_ls_shift/su_max 0.000
_refine_ls_shift/su_mean 0.000
_refine_ls_structure_factor_coef Fsqd
_refine_ls_weighting_details 'calc w=1/[\s^2^(Fo^2^)+(0.0603P)^2^+0.5468P] where P=(Fo^2^+2Fc^2^)/3'
_refine_ls_weighting_scheme calc
_refine_ls_wR_factor_gt 0.1335
_refine_ls_wR_factor_ref 0.1445
_reflns_number_gt 3220
_reflns_number_total 4279
_reflns_threshold_expression >2sigma(I)
_cod_data_source_file c003178j.txt
_cod_data_source_block h07kcm10
_cod_database_code 7025760

loop_
_symmetry_equiv_pos_as_xyz
'x, y, z'
'-x+1/2, y+1/2, -z+1/2'
'-x, -y, -z'
'x-1/2, -y-1/2, z-1/2'

loop_
_atom_site_label
_atom_site_type_symbol
_atom_site_fract_x
_atom_site_fract_y
_atom_site_fract_z
_atom_site_U_iso_or_equiv
_atom_site_adp_type
_atom_site_occupancy
_atom_site_symmetry_multiplicity
_atom_site_calc_flag
_atom_site_refinement_flags
_atom_site_disorder_assembly
_atom_site_disorder_group
O1 O 0.54991(19) 0.15710(4) 0.13594(10) 0.0378(3) Uani 1 1 d . . .
H1 H 0.639(4) 0.1468(7) 0.088(2) 0.058(6) Uiso 1 1 d . . .
N1 N 0.5357(2) 0.11060(4) -0.07527(10) 0.0289(3) Uani 1 1 d . . .
H10 H 0.494(3) 0.1336(6) -0.1226(16) 0.043(5) Uiso 1 1 d . . .
N2 N 0.2840(2) 0.09514(4) 0.26676(11) 0.0347(3) Uani 1 1 d . A .
H20 H 0.426(3) 0.1018(6) 0.2921(16) 0.047(5) Uiso 1 1 d . . .
N3 N 0.3308(2) 0.20019(4) -0.07911(11) 0.0350(3) Uani 1 1 d . . .
H30 H 0.468(3) 0.2127(6) -0.0450(17) 0.055(5) Uiso 1 1 d . . .
C1 C 0.3271(2) 0.14406(4) 0.08762(12) 0.0299(3) Uani 1 1 d . . .
C2 C 0.3476(2) 0.10407(5) 0.00243(13) 0.0333(3) Uani 1 1 d . . .
H2A H 0.3745 0.0767 0.0518 0.040 Uiso 1 1 calc R . .
H2B H 0.2035 0.1003 -0.0497 0.040 Uiso 1 1 calc R . .
C3 C 0.6022(2) 0.07125(4) -0.14560(13) 0.0313(3) Uani 1 1 d . . .
C4 C 0.7520(3) 0.08853(5) -0.24195(14) 0.0417(4) Uani 1 1 d . . .
H4A H 0.6630 0.1085 -0.2982 0.062 Uiso 1 1 calc R . .
H4B H 0.8078 0.0634 -0.2878 0.062 Uiso 1 1 calc R . .
H4C H 0.8815 0.1048 -0.2017 0.062 Uiso 1 1 calc R . .
C5 C 0.7382(3) 0.03940(5) -0.05888(16) 0.0431(4) Uani 1 1 d . . .
H5A H 0.8764 0.0543 -0.0238 0.065 Uiso 1 1 calc R . .
H5C H 0.7802 0.0130 -0.1042 0.065 Uiso 1 1 calc R . .
H5B H 0.6454 0.0305 0.0070 0.065 Uiso 1 1 calc R . .
C6 C 0.3948(3) 0.04711(5) -0.20893(14) 0.0413(4) Uani 1 1 d . . .
H6A H 0.2985 0.0360 -0.1470 0.062 Uiso 1 1 calc R . .
H6B H 0.4463 0.0221 -0.2567 0.062 Uiso 1 1 calc R . .
H6C H 0.3073 0.0679 -0.2634 0.062 Uiso 1 1 calc R . .
C7 C 0.1880(3) 0.13217(5) 0.19454(13) 0.0360(3) Uani 1 1 d . . .
H7A H 0.1794 0.1585 0.2481 0.043 Uiso 1 1 calc R . .
H7B H 0.0311 0.1245 0.1622 0.043 Uiso 1 1 calc R . .
C8 C 0.1623(3) 0.08218(5) 0.37321(14) 0.0393(4) Uani 1 1 d D . .
C9 C 0.0831(14) 0.1182(3) 0.4515(10) 0.069(3) Uani 0.50 1 d P A 1
H9A H 0.2132 0.1364 0.4828 0.104 Uiso 0.50 1 calc PR A 1
H9B H 0.0108 0.1051 0.5203 0.104 Uiso 0.50 1 calc PR A 1
H9C H -0.0272 0.1369 0.4033 0.104 Uiso 0.50 1 calc PR A 1
C10 C 0.305(3) 0.0485(5) 0.4379(15) 0.072(4) Uani 0.50 1 d P A 1
H10A H 0.4362 0.0630 0.4825 0.108 Uiso 0.50 1 calc PR A 1
H10B H 0.3591 0.0273 0.3788 0.108 Uiso 0.50 1 calc PR A 1
H10C H 0.2167 0.0326 0.4958 0.108 Uiso 0.50 1 calc PR A 1
C11 C -0.0520(12) 0.0557(2) 0.3132(7) 0.0570(16) Uani 0.50 1 d PD A 1
H11A H -0.1290 0.0407 0.3774 0.086 Uiso 0.50 1 calc PR A 1
H11B H -0.0017 0.0335 0.2558 0.086 Uiso 0.50 1 calc PR A 1
H11C H -0.1576 0.0765 0.2693 0.086 Uiso 0.50 1 calc PR A 1
C9A C 0.1888(14) 0.1216(3) 0.4706(9) 0.066(2) Uani 0.50 1 d PD A 2
H9D H 0.1107 0.1482 0.4365 0.098 Uiso 0.50 1 calc PR A 2
H9E H 0.3505 0.1283 0.4897 0.098 Uiso 0.50 1 calc PR A 2
H9F H 0.1214 0.1127 0.5455 0.098 Uiso 0.50 1 calc PR A 2
C10A C 0.2911(19) 0.0432(4) 0.4394(12) 0.040(2) Uani 0.50 1 d P A 2
H10D H 0.4509 0.0515 0.4583 0.060 Uiso 0.50 1 calc PR A 2
H10E H 0.2822 0.0169 0.3865 0.060 Uiso 0.50 1 calc PR A 2
H10F H 0.2221 0.0365 0.5155 0.060 Uiso 0.50 1 calc PR A 2
C11A C -0.0826(13) 0.0737(3) 0.3435(8) 0.078(2) Uani 0.50 1 d P A 2
H11D H -0.1496 0.0626 0.4165 0.117 Uiso 0.50 1 calc PR A 2
H11E H -0.1025 0.0514 0.2782 0.117 Uiso 0.50 1 calc PR A 2
H11F H -0.1583 0.1015 0.3162 0.117 Uiso 0.50 1 calc PR A 2
C12 C 0.2075(3) 0.18376(5) 0.02171(14) 0.0394(4) Uani 1 1 d . . .
H12A H 0.0525 0.1747 -0.0105 0.047 Uiso 1 1 calc R . .
H12B H 0.1924 0.2081 0.0812 0.047 Uiso 1 1 calc R . .
C13 C 0.2128(3) 0.23423(5) -0.15892(14) 0.0362(3) Uani 1 1 d . . .
C14 C 0.0221(3) 0.21207(7) -0.23884(17) 0.0567(5) Uani 1 1 d . . .
H14A H 0.0840 0.1873 -0.2838 0.085 Uiso 1 1 calc R . .
H14B H -0.0478 0.2338 -0.2970 0.085 Uiso 1 1 calc R . .
H14C H -0.0929 0.2008 -0.1873 0.085 Uiso 1 1 calc R . .
C15 C 0.1184(4) 0.27287(6) -0.08749(17) 0.0562(5) Uani 1 1 d . . .
H15A H -0.0042 0.2620 -0.0404 0.084 Uiso 1 1 calc R . .
H15B H 0.0588 0.2959 -0.1448 0.084 Uiso 1 1 calc R . .
H15C H 0.2402 0.2855 -0.0316 0.084 Uiso 1 1 calc R . .
C16 C 0.3895(3) 0.25190(7) -0.23997(19) 0.0575(5) Uani 1 1 d . . .
H16A H 0.5129 0.2663 -0.1890 0.086 Uiso 1 1 calc R . .
H16B H 0.3182 0.2736 -0.2979 0.086 Uiso 1 1 calc R . .
H16C H 0.4511 0.2272 -0.2852 0.086 Uiso 1 1 calc R . .

loop_
_atom_site_aniso_label
_atom_site_aniso_U_11
_atom_site_aniso_U_22
_atom_site_aniso_U_33
_atom_site_aniso_U_23
_atom_site_aniso_U_13
_atom_site_aniso_U_12
O1 0.0368(6) 0.0425(6) 0.0335(6) -0.0057(5) 0.0001(5) -0.0046(5)
N1 0.0319(6) 0.0274(6) 0.0278(6) 0.0021(5) 0.0060(5) -0.0010(5)
N2 0.0372(7) 0.0402(7) 0.0276(6) 0.0069(5) 0.0083(5) 0.0071(5)
N3 0.0332(7) 0.0359(6) 0.0368(7) 0.0109(5) 0.0079(6) 0.0034(5)
C1 0.0313(7) 0.0327(7) 0.0259(7) 0.0019(5) 0.0026(6) 0.0006(5)
C2 0.0350(8) 0.0356(7) 0.0301(7) -0.0032(6) 0.0084(6) -0.0075(6)
C3 0.0309(7) 0.0318(7) 0.0316(7) -0.0024(5) 0.0048(6) 0.0005(6)
C4 0.0415(9) 0.0470(9) 0.0381(8) -0.0012(7) 0.0125(7) 0.0019(7)
C5 0.0364(8) 0.0357(8) 0.0568(10) 0.0078(7) 0.0013(7) 0.0007(6)
C6 0.0396(9) 0.0462(9) 0.0380(8) -0.0126(7) 0.0035(7) -0.0030(7)
C7 0.0402(8) 0.0383(8) 0.0306(8) 0.0060(6) 0.0101(6) 0.0086(6)
C8 0.0468(9) 0.0406(8) 0.0323(8) 0.0096(6) 0.0144(7) 0.0074(7)
C9 0.108(7) 0.054(3) 0.052(5) 0.005(3) 0.048(5) 0.013(4)
C10 0.102(8) 0.078(8) 0.040(5) 0.012(5) 0.026(5) -0.001(5)
C11 0.047(3) 0.064(4) 0.061(4) 0.022(3) 0.008(2) -0.010(3)
C9A 0.119(7) 0.047(3) 0.035(3) 0.006(2) 0.028(4) 0.020(4)
C10A 0.052(4) 0.032(2) 0.036(4) 0.018(2) 0.009(3) 0.018(2)
C11A 0.051(3) 0.115(7) 0.069(5) 0.043(4) 0.013(3) -0.012(4)
C12 0.0404(9) 0.0430(8) 0.0360(8) 0.0105(6) 0.0108(7) 0.0078(7)
C13 0.0394(8) 0.0360(7) 0.0338(8) 0.0100(6) 0.0070(6) 0.0073(6)
C14 0.0572(11) 0.0626(11) 0.0482(10) 0.0125(9) -0.0070(9) -0.0009(9)
C15 0.0762(13) 0.0434(9) 0.0499(10) 0.0090(8) 0.0107(9) 0.0208(9)
C16 0.0547(11) 0.0573(11) 0.0629(12) 0.0314(9) 0.0194(9) 0.0094(9)

loop_
_atom_type_symbol
_atom_type_description
_atom_type_scat_dispersion_real
_atom_type_scat_dispersion_imag
_atom_type_scat_source
C C 0.0033 0.0016 'International Tables Vol C Tables 4.2.6.8 and 6.1.1.4'
H H 0.0000 0.0000 'International Tables Vol C Tables 4.2.6.8 and 6.1.1.4'
O O 0.0106 0.0060 'International Tables Vol C Tables 4.2.6.8 and 6.1.1.4'
N N 0.0061 0.0033 'International Tables Vol C Tables 4.2.6.8 and 6.1.1.4'

loop_
_geom_angle_atom_site_label_1
_geom_angle_atom_site_label_2
_geom_angle_atom_site_label_3
_geom_angle
C1 O1 H1 105.7(14)
C2 N1 C3 116.22(11)
C2 N1 H10 105.1(11)
C3 N1 H10 112.9(11)
C7 N2 C8 116.16(12)
C7 N2 H20 108.3(12)
C8 N2 H20 108.8(12)
C12 N3 C13 116.22(11)
C12 N3 H30 107.5(11)
C13 N3 H30 107.7(11)
O1 C1 C7 108.41(11)
O1 C1 C2 108.85(11)
C7 C1 C2 111.09(11)
O1 C1 C12 109.46(12)
C7 C1 C12 106.72(11)
C2 C1 C12 112.23(12)
N1 C2 C1 110.59(11)
N1 C2 H2A 109.5
C1 C2 H2A 109.5
N1 C2 H2B 109.5
C1 C2 H2B 109.5
H2A C2 H2B 108.1
N1 C3 C4 106.49(11)
N1 C3 C5 108.86(12)
C4 C3 C5 109.85(12)
N1 C3 C6 112.10(11)
C4 C3 C6 109.46(12)
C5 C3 C6 110.01(12)
C3 C4 H4A 109.5
C3 C4 H4B 109.5
H4A C4 H4B 109.5
C3 C4 H4C 109.5
H4A C4 H4C 109.5
H4B C4 H4C 109.5
C3 C5 H5A 109.5
C3 C5 H5C 109.5
H5A C5 H5C 109.5
C3 C5 H5B 109.5
H5A C5 H5B 109.5
H5C C5 H5B 109.5
C3 C6 H6A 109.5
C3 C6 H6B 109.5
H6A C6 H6B 109.5
C3 C6 H6C 109.5
H6A C6 H6C 109.5
H6B C6 H6C 109.5
N2 C7 C1 112.79(11)
N2 C7 H7A 109.0
C1 C7 H7A 109.0
N2 C7 H7B 109.0
C1 C7 H7B 109.0
H7A C7 H7B 107.8
C10 C8 N2 105.5(7)
C10 C8 C11A 120.1(8)
N2 C8 C11A 113.8(4)
C10 C8 C9 114.9(8)
N2 C8 C9 117.8(4)
C11A C8 C9 84.4(4)
N2 C8 C10A 108.6(5)
C11A C8 C10A 114.0(6)
C9 C8 C10A 116.6(7)
C10 C8 C11 105.1(7)
N2 C8 C11 103.2(3)
C9 C8 C11 109.1(4)
C10A C8 C11 99.1(6)
C10 C8 C9A 99.7(8)
N2 C8 C9A 107.9(4)
C11A C8 C9A 108.3(4)
C10A C8 C9A 103.4(6)
C11 C8 C9A 132.8(4)
C8 C9 H9A 109.5
C8 C9 H9B 109.5
C8 C9 H9C 109.5
C8 C10 H10A 109.5
C8 C10 H10B 109.5
C8 C10 H10C 109.5
C8 C11 H11A 109.5
C8 C11 H11B 109.5
C8 C11 H11C 109.5
C8 C9A H9D 109.5
C8 C9A H9E 109.5
H9D C9A H9E 109.5
C8 C9A H9F 109.5
H9D C9A H9F 109.5
H9E C9A H9F 109.5
C8 C10A H10D 109.5
C8 C10A H10E 109.5
H10D C10A H10E 109.5
C8 C10A H10F 109.5
H10D C10A H10F 109.5
H10E C10A H10F 109.5
C8 C11A H11D 109.5
C8 C11A H11E 109.5
H11D C11A H11E 109.5
C8 C11A H11F 109.5
H11D C11A H11F 109.5
H11E C11A H11F 109.5
N3 C12 C1 112.39(12)
N3 C12 H12A 109.1
C1 C12 H12A 109.1
N3 C12 H12B 109.1
C1 C12 H12B 109.1
H12A C12 H12B 107.9
N3 C13 C14 109.06(13)
N3 C13 C16 105.98(12)
C14 C13 C16 109.01(14)
N3 C13 C15 113.19(13)
C14 C13 C15 110.10(15)
C16 C13 C15 109.36(14)
C13 C14 H14A 109.5
C13 C14 H14B 109.5
H14A C14 H14B 109.5
C13 C14 H14C 109.5
H14A C14 H14C 109.5
H14B C14 H14C 109.5
C13 C15 H15A 109.5
C13 C15 H15B 109.5
H15A C15 H15B 109.5
C13 C15 H15C 109.5
H15A C15 H15C 109.5
H15B C15 H15C 109.5
C13 C16 H16A 109.5
C13 C16 H16B 109.5
H16A C16 H16B 109.5
C13 C16 H16C 109.5
H16A C16 H16C 109.5
H16B C16 H16C 109.5

loop_
_geom_bond_atom_site_label_1
_geom_bond_atom_site_label_2
_geom_bond_distance
O1 C1 1.4298(18)
O1 H1 0.84(2)
N1 C2 1.4686(17)
N1 C3 1.4821(17)
N1 H10 0.886(18)
N2 C7 1.4523(18)
N2 C8 1.4739(18)
N2 H20 0.882(19)
N3 C12 1.4602(18)
N3 C13 1.4808(18)
N3 H30 0.941(19)
C1 C7 1.5293(19)
C1 C2 1.5327(19)
C1 C12 1.5347(19)
C2 H2A 0.9900
C2 H2B 0.9900
C3 C4 1.525(2)
C3 C5 1.528(2)
C3 C6 1.536(2)
C4 H4A 0.9800
C4 H4B 0.9800
C4 H4C 0.9800
C5 H5A 0.9800
C5 H5C 0.9800
C5 H5B 0.9800
C6 H6A 0.9800
C6 H6B 0.9800
C6 H6C 0.9800
C7 H7A 0.9900
C7 H7B 0.9900
C8 C10 1.462(12)
C8 C11A 1.475(8)
C8 C9 1.481(9)
C8 C10A 1.543(8)
C8 C11 1.589(7)
C8 C9A 1.594(8)
C9 H9A 0.9800
C9 H9B 0.9800
C9 H9C 0.9800
C10 H10A 0.9800
C10 H10B 0.9800
C10 H10C 0.9800
C11 H11A 0.9800
C11 H11B 0.9800
C11 H11C 0.9800
C9A H9D 0.9800
C9A H9E 0.9800
C9A H9F 0.9800
C10A H10D 0.9800
C10A H10E 0.9800
C10A H10F 0.9800
C11A H11D 0.9800
C11A H11E 0.9800
C11A H11F 0.9800
C12 H12A 0.9900
C12 H12B 0.9900
C13 C14 1.520(2)
C13 C16 1.521(2)
C13 C15 1.531(2)
C14 H14A 0.9800
C14 H14B 0.9800
C14 H14C 0.9800
C15 H15A 0.9800
C15 H15B 0.9800
C15 H15C 0.9800
C16 H16A 0.9800
C16 H16B 0.9800
C16 H16C 0.9800
